data_4026156
loop_
_publ_author_name
'Gang Ni'
'Zhu-Fang Shen'
'Yang Lu'
'Ying-Hong Wang'
'Yan-Bo Tang'
'Ruo-Yun Chen'
'Zhi-You Hao'
'De-Quan Yu'

_publ_section_title
;
 Glucokinase-Activating Sesquinlignans from the Rhizomes of Acorus
 tatarinowii Schott
;
_journal_name_full 'Journal of Organic Chemistry'
_journal_page_first 2056
_journal_page_last 2061
_journal_paper_doi 10.1021/jo1022712
_journal_volume 76
_journal_year 2011
_chemical_absolute_configuration ad
_chemical_formula_moiety 'C36 H48 O9'
_chemical_formula_sum 'C36 H48 O9'
_chemical_formula_weight 624.74
_chemical_name_systematic
; 
 ? 
;
_space_group_IT_number 4
_symmetry_cell_setting monoclinic
_symmetry_space_group_name_Hall 'P 2yb'
_symmetry_space_group_name_H-M 'P 1 21 1'
_atom_sites_solution_hydrogens geom
_atom_sites_solution_primary direct
_atom_sites_solution_secondary difmap
_audit_creation_method SHELXL-97
_cell_angle_alpha 90.00
_cell_angle_beta 95.39(1)
_cell_angle_gamma 90.00
_cell_formula_units_Z 2
_cell_length_a 10.969(7)
_cell_length_b 8.042(8)
_cell_length_c 19.434(12)
_cell_measurement_reflns_used 4085
_cell_measurement_temperature 293(2)
_cell_measurement_theta_max 64.76
_cell_measurement_theta_min 4.57
_cell_volume 1707(2)
_computing_cell_refinement 'CrystalClear (Rigaku Inc., 2008)'
_computing_data_collection 'CrystalClear (Rigaku Inc., 2008)'
_computing_data_reduction 'CrystalClear (Rigaku Inc., 2008)'
_computing_molecular_graphics 'ORTEPII(Johnson,1976) and PLUTON(Spek,1990)'
_computing_publication_material 'SHELXL97(Sheldrick, 1997)'
_computing_structure_refinement 'SHELXL-97 (Sheldrick, 1997)'
_computing_structure_solution 'SHELXS-97 (Sheldrick, 1990)'
_diffrn_ambient_temperature 293(2)
_diffrn_detector_area_resol_mean 0
_diffrn_measured_fraction_theta_full 0.922
_diffrn_measured_fraction_theta_max 0.922
_diffrn_measurement_device_type CCD
_diffrn_measurement_method \w
_diffrn_radiation_monochromator Multilayer
_diffrn_radiation_source 'Sealed Tube'
_diffrn_radiation_type CuK\a
_diffrn_radiation_wavelength 1.54178
_diffrn_reflns_av_R_equivalents 0.0385
_diffrn_reflns_av_sigmaI/netI 0.0290
_diffrn_reflns_limit_h_max 8
_diffrn_reflns_limit_h_min -12
_diffrn_reflns_limit_k_max 7
_diffrn_reflns_limit_k_min -9
_diffrn_reflns_limit_l_max 20
_diffrn_reflns_limit_l_min -22
_diffrn_reflns_number 7311
_diffrn_reflns_theta_full 64.76
_diffrn_reflns_theta_max 64.76
_diffrn_reflns_theta_min 4.57
_diffrn_standards_decay_% 0
_diffrn_standards_interval_count 0
_diffrn_standards_interval_time 0
_diffrn_standards_number 0
_exptl_absorpt_coefficient_mu 0.703
_exptl_absorpt_correction_type none
_exptl_crystal_colour colorless
_exptl_crystal_density_diffrn 1.215
_exptl_crystal_description prism
_exptl_crystal_F_000 672
_exptl_crystal_size_max 0.2
_exptl_crystal_size_mid 0.2
_exptl_crystal_size_min 0.2
_refine_diff_density_max 0.307
_refine_diff_density_min -0.285
_refine_diff_density_rms 0.041
_refine_ls_abs_structure_details 'Flack H D (1983), Acta Cryst. A39, 876-881'
_refine_ls_abs_structure_Flack 0.0(3)
_refine_ls_extinction_coef 0.0132(18)
_refine_ls_extinction_expression Fc^*^=kFc[1+0.001xFc^2^\l^3^/sin(2\q)]^-1/4^
_refine_ls_extinction_method SHELXL
_refine_ls_goodness_of_fit_ref 1.048
_refine_ls_hydrogen_treatment constr
_refine_ls_matrix_type full
_refine_ls_number_parameters 401
_refine_ls_number_reflns 4163
_refine_ls_number_restraints 1
_refine_ls_restrained_S_all 1.047
_refine_ls_R_factor_all 0.0565
_refine_ls_R_factor_gt 0.0556
_refine_ls_shift/su_max 0.001
_refine_ls_shift/su_mean 0.000
_refine_ls_structure_factor_coef Fsqd
_refine_ls_weighting_details 'calc w=1/[\s^2^(Fo^2^)+(0.1068P)^2^+0.4393P] where P=(Fo^2^+2Fc^2^)/3'
_refine_ls_weighting_scheme calc
_refine_ls_wR_factor_gt 0.1565
_refine_ls_wR_factor_ref 0.1588
_reflns_number_gt 4085
_reflns_number_total 4163
_reflns_threshold_expression >2sigma(I)
_cod_data_source_file jo1022712_si_002.cif
_cod_data_source_block a
_cod_original_cell_volume 1706.7
_cod_original_sg_symbol_H-M 'P 21'
_cod_database_code 4026156

loop_
_symmetry_equiv_pos_as_xyz
'x, y, z'
'-x, y+1/2, -z'

loop_
_atom_site_label
_atom_site_type_symbol
_atom_site_fract_x
_atom_site_fract_y
_atom_site_fract_z
_atom_site_U_iso_or_equiv
_atom_site_adp_type
_atom_site_occupancy
_atom_site_symmetry_multiplicity
_atom_site_calc_flag
_atom_site_refinement_flags
O1 O -0.9510(2) -0.0988(4) -0.23335(11) 0.0649(7) Uani 1 1 d .
O2 O -0.8991(3) 0.1652(4) -0.00809(14) 0.0827(9) Uani 1 1 d .
O3 O -0.6871(3) -0.0100(4) 0.01983(13) 0.0828(8) Uani 1 1 d .
O4 O -0.47693(19) -0.2764(3) -0.27507(12) 0.0579(6) Uani 1 1 d .
O5 O -0.14016(19) -0.6080(4) -0.17054(13) 0.0712(7) Uani 1 1 d .
O6 O -0.2926(2) -0.8558(4) -0.15388(15) 0.0733(7) Uani 1 1 d .
O7 O -0.5158(2) -0.5395(4) -0.40037(12) 0.0682(7) Uani 1 1 d .
O8 O -0.8036(4) -0.4257(5) -0.59923(16) 0.1152(14) Uani 1 1 d .
O9 O -0.9544(4) -0.6439(5) -0.5559(2) 0.1220(15) Uani 1 1 d .
C1 C -0.7821(3) -0.1614(5) -0.15536(15) 0.0513(8) Uani 1 1 d .
C2 C -0.8886(3) -0.0694(4) -0.17037(15) 0.0488(7) Uani 1 1 d .
C3 C -0.9298(3) 0.0421(5) -0.12275(17) 0.0569(8) Uani 1 1 d .
H3A H -1.0019 0.1013 -0.1336 0.068 Uiso 1 1 calc R
C4 C -0.8630(3) 0.0646(5) -0.05897(17) 0.0580(8) Uani 1 1 d .
C5 C -0.7533(3) -0.0202(5) -0.04407(17) 0.0594(8) Uani 1 1 d .
C6 C -0.7145(3) -0.1305(5) -0.09211(16) 0.0563(8) Uani 1 1 d .
H6A H -0.6407 -0.1861 -0.0819 0.068 Uiso 1 1 calc R
C7 C -0.7395(2) -0.2775(5) -0.20696(15) 0.0494(7) Uani 1 1 d .
H7A H -0.7411 -0.2366 -0.2518 0.059 Uiso 1 1 calc R
C8 C -0.6991(2) -0.4335(5) -0.19784(14) 0.0481(7) Uani 1 1 d .
C9 C -0.6998(3) -0.5260(5) -0.13069(16) 0.0584(8) Uani 1 1 d .
H9A H -0.7348 -0.4568 -0.0974 0.088 Uiso 1 1 calc R
H9B H -0.6174 -0.5548 -0.1139 0.088 Uiso 1 1 calc R
H9C H -0.7477 -0.6254 -0.1379 0.088 Uiso 1 1 calc R
C10 C -1.0634(3) -0.0156(6) -0.2494(2) 0.0756(11) Uani 1 1 d .
H10A H -1.0973 -0.0472 -0.2949 0.113 Uiso 1 1 calc R
H10B H -1.0500 0.1023 -0.2480 0.113 Uiso 1 1 calc R
H10C H -1.1194 -0.0455 -0.2164 0.113 Uiso 1 1 calc R
C11 C -1.0246(5) 0.2064(8) -0.0112(3) 0.1069(19) Uani 1 1 d .
H11A H -1.0388 0.2759 0.0274 0.160 Uiso 1 1 calc R
H11B H -1.0721 0.1065 -0.0096 0.160 Uiso 1 1 calc R
H11C H -1.0481 0.2648 -0.0534 0.160 Uiso 1 1 calc R
C12 C -0.6273(5) 0.1391(8) 0.0357(3) 0.1090(18) Uani 1 1 d .
H12A H -0.5841 0.1318 0.0809 0.163 Uiso 1 1 calc R
H12B H -0.6863 0.2275 0.0350 0.163 Uiso 1 1 calc R
H12C H -0.5703 0.1612 0.0023 0.163 Uiso 1 1 calc R
C13 C -0.5116(2) -0.5505(4) -0.23797(14) 0.0474(7) Uani 1 1 d .
C14 C -0.4292(3) -0.4214(4) -0.24558(15) 0.0489(7) Uani 1 1 d .
C15 C -0.3045(3) -0.4375(5) -0.22486(16) 0.0551(8) Uani 1 1 d .
H15A H -0.2512 -0.3505 -0.2319 0.066 Uiso 1 1 calc R
C16 C -0.2602(3) -0.5837(5) -0.19376(16) 0.0547(8) Uani 1 1 d .
C17 C -0.3408(3) -0.7125(5) -0.18419(16) 0.0550(8) Uani 1 1 d .
C18 C -0.4637(3) -0.6944(5) -0.20669(16) 0.0524(7) Uani 1 1 d .
H18A H -0.5164 -0.7826 -0.2006 0.063 Uiso 1 1 calc R
C19 C -0.6475(2) -0.5222(4) -0.25753(14) 0.0454(7) Uani 1 1 d .
H19A H -0.6543 -0.4450 -0.2967 0.054 Uiso 1 1 calc R
C20 C -0.7213(3) -0.6813(5) -0.28128(15) 0.0519(7) Uani 1 1 d .
H20A H -0.7115 -0.7608 -0.2429 0.062 Uiso 1 1 calc R
C21 C -0.8574(3) -0.6386(6) -0.2928(2) 0.0710(11) Uani 1 1 d .
H21A H -0.9030 -0.7365 -0.3071 0.107 Uiso 1 1 calc R
H21B H -0.8698 -0.5550 -0.3281 0.107 Uiso 1 1 calc R
H21C H -0.8849 -0.5973 -0.2506 0.107 Uiso 1 1 calc R
C22 C -0.3990(4) -0.1370(6) -0.2776(3) 0.0875(13) Uani 1 1 d .
H22A H -0.4441 -0.0456 -0.2991 0.131 Uiso 1 1 calc R
H22B H -0.3318 -0.1643 -0.3038 0.131 Uiso 1 1 calc R
H22C H -0.3680 -0.1063 -0.2315 0.131 Uiso 1 1 calc R
C23 C -0.0643(3) -0.4671(6) -0.1639(2) 0.0794(12) Uani 1 1 d .
H23A H 0.0174 -0.5002 -0.1476 0.119 Uiso 1 1 calc R
H23B H -0.0949 -0.3912 -0.1314 0.119 Uiso 1 1 calc R
H23C H -0.0637 -0.4135 -0.2080 0.119 Uiso 1 1 calc R
C24 C -0.3462(6) -0.9102(9) -0.0963(4) 0.1345(17) Uani 1 1 d .
H24A H -0.3054 -1.0089 -0.0785 0.202 Uiso 1 1 calc R
H24B H -0.4311 -0.9342 -0.1088 0.202 Uiso 1 1 calc R
H24C H -0.3393 -0.8251 -0.0615 0.202 Uiso 1 1 calc R
C25 C -0.7056(3) -0.6776(5) -0.41329(16) 0.0541(8) Uani 1 1 d .
C26 C -0.6254(3) -0.5632(5) -0.43824(15) 0.0556(8) Uani 1 1 d .
C27 C -0.6554(4) -0.4752(5) -0.50044(17) 0.0673(10) Uani 1 1 d .
H27A H -0.6012 -0.3979 -0.5159 0.081 Uiso 1 1 calc R
C28 C -0.7656(4) -0.5057(5) -0.53767(19) 0.0748(11) Uani 1 1 d .
C29 C -0.8452(4) -0.6217(6) -0.5160(2) 0.0770(11) Uani 1 1 d .
C30 C -0.8142(3) -0.7055(5) -0.45394(18) 0.0623(9) Uani 1 1 d .
H30A H -0.8688 -0.7835 -0.4393 0.075 Uiso 1 1 calc R
C31 C -0.6744(3) -0.7678(4) -0.34489(15) 0.0505(7) Uani 1 1 d .
H31A H -0.5848 -0.7687 -0.3369 0.061 Uiso 1 1 calc R
C32 C -0.7151(3) -0.9508(5) -0.34625(18) 0.0614(9) Uani 1 1 d .
H32A H -0.6861 -1.0012 -0.3024 0.074 Uiso 1 1 calc R
H32B H -0.8039 -0.9538 -0.3500 0.074 Uiso 1 1 calc R
C33 C -0.6720(4) -1.0561(5) -0.4035(2) 0.0735(10) Uani 1 1 d .
H33A H -0.7024 -1.1674 -0.3998 0.110 Uiso 1 1 calc R
H33B H -0.5841 -1.0579 -0.3996 0.110 Uiso 1 1 calc R
H33C H -0.7020 -1.0100 -0.4474 0.110 Uiso 1 1 calc R
C34 C -1.0113(6) -0.7799(9) -0.5590(4) 0.1345(17) Uani 1 1 d .
H34A H -1.0856 -0.7683 -0.5889 0.202 Uiso 1 1 calc R
H34B H -1.0307 -0.8109 -0.5136 0.202 Uiso 1 1 calc R
H34C H -0.9611 -0.8644 -0.5769 0.202 Uiso 1 1 calc R
C35 C -0.7405(8) -0.2821(8) -0.6161(3) 0.145(3) Uani 1 1 d .
H35A H -0.7745 -0.2410 -0.6602 0.217 Uiso 1 1 calc R
H35B H -0.6556 -0.3080 -0.6182 0.217 Uiso 1 1 calc R
H35C H -0.7483 -0.1987 -0.5814 0.217 Uiso 1 1 calc R
C36 C -0.4332(4) -0.4179(6) -0.4218(2) 0.0750(11) Uani 1 1 d .
H36A H -0.3606 -0.4165 -0.3901 0.112 Uiso 1 1 calc R
H36B H -0.4715 -0.3105 -0.4225 0.112 Uiso 1 1 calc R
H36C H -0.4119 -0.4447 -0.4673 0.112 Uiso 1 1 calc R

loop_
_atom_site_aniso_label
_atom_site_aniso_U_11
_atom_site_aniso_U_22
_atom_site_aniso_U_33
_atom_site_aniso_U_23
_atom_site_aniso_U_13
_atom_site_aniso_U_12
O1 0.0589(12) 0.0826(18) 0.0510(11) -0.0036(12) -0.0070(9) 0.0110(13)
O2 0.0926(19) 0.088(2) 0.0687(15) -0.0207(16) 0.0114(13) 0.0145(17)
O3 0.0944(18) 0.090(2) 0.0596(14) -0.0069(15) -0.0170(12) -0.0046(17)
O4 0.0503(10) 0.0560(14) 0.0659(13) 0.0075(12) -0.0027(9) 0.0008(11)
O5 0.0450(11) 0.0797(19) 0.0859(16) 0.0025(15) -0.0094(10) 0.0063(13)
O6 0.0693(15) 0.0656(17) 0.0840(17) 0.0204(15) 0.0018(12) 0.0144(13)
O7 0.0672(13) 0.0773(18) 0.0601(13) 0.0089(13) 0.0047(10) -0.0152(14)
O8 0.184(4) 0.088(2) 0.0626(16) 0.0206(16) -0.048(2) -0.032(2)
O9 0.140(3) 0.083(2) 0.126(3) 0.012(2) -0.078(2) -0.026(2)
C1 0.0478(14) 0.056(2) 0.0499(15) 0.0027(15) 0.0052(11) -0.0001(15)
C2 0.0479(14) 0.0535(19) 0.0451(14) 0.0029(15) 0.0048(11) 0.0017(14)
C3 0.0554(16) 0.056(2) 0.0592(17) 0.0022(17) 0.0045(13) 0.0070(15)
C4 0.0674(19) 0.057(2) 0.0503(16) -0.0058(16) 0.0112(14) -0.0012(17)
C5 0.0639(18) 0.061(2) 0.0515(16) -0.0017(17) -0.0031(13) -0.0043(18)
C6 0.0472(14) 0.066(2) 0.0552(17) -0.0029(17) 0.0000(12) 0.0041(15)
C7 0.0472(14) 0.059(2) 0.0425(14) 0.0021(15) 0.0044(11) 0.0040(15)
C8 0.0433(14) 0.0571(19) 0.0437(14) 0.0005(14) 0.0023(10) -0.0015(14)
C9 0.0593(17) 0.066(2) 0.0507(16) 0.0059(17) 0.0080(13) 0.0035(17)
C10 0.063(2) 0.087(3) 0.072(2) -0.003(2) -0.0148(16) 0.014(2)
C11 0.121(4) 0.122(5) 0.077(3) -0.016(3) 0.005(3) 0.063(4)
C12 0.116(4) 0.120(4) 0.085(3) -0.016(3) -0.023(3) -0.031(4)
C13 0.0457(14) 0.0575(19) 0.0392(13) -0.0022(14) 0.0044(10) 0.0037(14)
C14 0.0482(15) 0.0539(19) 0.0439(14) -0.0014(14) 0.0011(11) 0.0041(14)
C15 0.0448(14) 0.066(2) 0.0546(17) -0.0004(17) 0.0033(12) -0.0030(16)
C16 0.0455(15) 0.067(2) 0.0507(16) -0.0029(16) 0.0001(11) 0.0056(16)
C17 0.0546(17) 0.056(2) 0.0539(16) 0.0016(16) 0.0004(13) 0.0119(16)
C18 0.0520(16) 0.0509(19) 0.0540(16) 0.0015(16) 0.0033(12) 0.0001(15)
C19 0.0459(14) 0.0512(18) 0.0396(13) 0.0043(14) 0.0067(10) 0.0030(14)
C20 0.0478(15) 0.059(2) 0.0493(15) 0.0020(16) 0.0047(12) -0.0039(15)
C21 0.0493(16) 0.092(3) 0.072(2) -0.013(2) 0.0051(14) -0.0034(19)
C22 0.077(2) 0.062(3) 0.118(3) 0.005(3) -0.017(2) -0.009(2)
C23 0.0470(17) 0.093(3) 0.097(3) -0.009(3) -0.0047(17) -0.001(2)
C24 0.115(3) 0.104(4) 0.175(4) 0.030(3) -0.032(3) -0.004(3)
C25 0.0648(17) 0.0514(19) 0.0459(15) -0.0005(15) 0.0041(13) 0.0011(16)
C26 0.0701(19) 0.054(2) 0.0435(15) -0.0010(15) 0.0095(13) -0.0023(17)
C27 0.099(3) 0.057(2) 0.0451(16) -0.0011(16) 0.0035(16) -0.005(2)
C28 0.118(3) 0.054(2) 0.0488(17) 0.0011(17) -0.0125(19) -0.006(2)
C29 0.094(3) 0.068(3) 0.062(2) 0.002(2) -0.0247(19) -0.006(2)
C30 0.069(2) 0.051(2) 0.0638(19) -0.0008(17) -0.0078(15) -0.0093(17)
C31 0.0502(15) 0.0507(18) 0.0500(16) 0.0058(15) 0.0012(12) -0.0050(15)
C32 0.0675(19) 0.058(2) 0.0583(18) 0.0064(17) 0.0048(14) -0.0024(17)
C33 0.095(3) 0.055(2) 0.072(2) 0.001(2) 0.0107(19) 0.000(2)
C34 0.115(3) 0.104(4) 0.175(4) 0.030(3) -0.032(3) -0.004(3)
C35 0.252(8) 0.092(4) 0.078(3) 0.036(3) -0.047(4) -0.052(5)
C36 0.081(2) 0.079(3) 0.069(2) -0.008(2) 0.0259(18) -0.020(2)

loop_
_atom_type_symbol
_atom_type_description
_atom_type_scat_dispersion_real
_atom_type_scat_dispersion_imag
_atom_type_scat_source
C C 0.0181 0.0091 'International Tables Vol C Tables 4.2.6.8 and 6.1.1.4'
H H 0.0000 0.0000 'International Tables Vol C Tables 4.2.6.8 and 6.1.1.4'
N N 0.0311 0.0180 'International Tables Vol C Tables 4.2.6.8 and 6.1.1.4'
O O 0.0492 0.0322 'International Tables Vol C Tables 4.2.6.8 and 6.1.1.4'

loop_
_geom_angle_atom_site_label_1
_geom_angle_atom_site_label_2
_geom_angle_atom_site_label_3
_geom_angle
C2 O1 C10 118.0(3)
C4 O2 C11 117.2(3)
C5 O3 C12 116.7(4)
C14 O4 C22 118.5(2)
C16 O5 C23 117.4(3)
C17 O6 C24 115.8(4)
C26 O7 C36 119.5(3)
C28 O8 C35 118.0(4)
C34 O9 C29 122.8(4)
C2 C1 C6 117.1(3)
C2 C1 C7 120.5(3)
C6 C1 C7 122.3(3)
O1 C2 C1 115.9(3)
O1 C2 C3 122.7(3)
C1 C2 C3 121.4(3)
C4 C3 C2 119.9(3)
C4 C3 H3A 120.0
C2 C3 H3A 120.0
O2 C4 C5 116.4(3)
O2 C4 C3 123.9(3)
C5 C4 C3 119.7(3)
O3 C5 C6 118.4(3)
O3 C5 C4 122.0(3)
C6 C5 C4 119.3(3)
C5 C6 C1 122.5(3)
C5 C6 H6A 118.8
C1 C6 H6A 118.8
C8 C7 C1 128.7(3)
C8 C7 H7A 115.7
C1 C7 H7A 115.7
C7 C8 C9 123.4(3)
C7 C8 C19 118.9(3)
C9 C8 C19 117.7(3)
C8 C9 H9A 109.5
C8 C9 H9B 109.5
H9A C9 H9B 109.5
C8 C9 H9C 109.5
H9A C9 H9C 109.5
H9B C9 H9C 109.5
O1 C10 H10A 109.5
O1 C10 H10B 109.5
H10A C10 H10B 109.5
O1 C10 H10C 109.5
H10A C10 H10C 109.5
H10B C10 H10C 109.5
O2 C11 H11A 109.5
O2 C11 H11B 109.5
H11A C11 H11B 109.5
O2 C11 H11C 109.5
H11A C11 H11C 109.5
H11B C11 H11C 109.5
O3 C12 H12A 109.5
O3 C12 H12B 109.5
H12A C12 H12B 109.5
O3 C12 H12C 109.5
H12A C12 H12C 109.5
H12B C12 H12C 109.5
C18 C13 C14 116.4(2)
C18 C13 C19 123.8(3)
C14 C13 C19 119.5(3)
O4 C14 C13 116.7(2)
O4 C14 C15 121.4(3)
C13 C14 C15 121.9(3)
C16 C15 C14 119.9(3)
C16 C15 H15A 120.1
C14 C15 H15A 120.1
O5 C16 C17 117.2(3)
O5 C16 C15 123.5(3)
C17 C16 C15 119.3(3)
O6 C17 C18 123.1(3)
O6 C17 C16 117.3(3)
C18 C17 C16 119.5(3)
C17 C18 C13 122.9(3)
C17 C18 H18A 118.5
C13 C18 H18A 118.5
C8 C19 C13 107.9(2)
C8 C19 C20 113.1(2)
C13 C19 C20 114.9(3)
C8 C19 H19A 106.9
C13 C19 H19A 106.9
C20 C19 H19A 106.9
C21 C20 C31 112.2(3)
C21 C20 C19 109.4(3)
C31 C20 C19 113.7(2)
C21 C20 H20A 107.1
C31 C20 H20A 107.1
C19 C20 H20A 107.1
C20 C21 H21A 109.5
C20 C21 H21B 109.5
H21A C21 H21B 109.5
C20 C21 H21C 109.5
H21A C21 H21C 109.5
H21B C21 H21C 109.5
O4 C22 H22A 109.5
O4 C22 H22B 109.5
H22A C22 H22B 109.5
O4 C22 H22C 109.5
H22A C22 H22C 109.5
H22B C22 H22C 109.5
O5 C23 H23A 109.5
O5 C23 H23B 109.5
H23A C23 H23B 109.5
O5 C23 H23C 109.5
H23A C23 H23C 109.5
H23B C23 H23C 109.5
O6 C24 H24A 109.5
O6 C24 H24B 109.5
H24A C24 H24B 109.5
O6 C24 H24C 109.5
H24A C24 H24C 109.5
H24B C24 H24C 109.5
C30 C25 C26 116.5(3)
C30 C25 C31 122.1(3)
C26 C25 C31 121.4(3)
O7 C26 C25 117.3(3)
O7 C26 C27 121.0(3)
C25 C26 C27 121.7(3)
C28 C27 C26 119.0(4)
C28 C27 H27A 120.5
C26 C27 H27A 120.5
C29 C28 C27 121.0(3)
C29 C28 O8 115.6(4)
C27 C28 O8 123.4(4)
C28 C29 O9 117.5(4)
C28 C29 C30 118.9(3)
O9 C29 C30 123.6(4)
C25 C30 C29 122.8(4)
C25 C30 H30A 118.6
C29 C30 H30A 118.6
C25 C31 C32 113.5(3)
C25 C31 C20 114.7(3)
C32 C31 C20 109.0(3)
C25 C31 H31A 106.3
C32 C31 H31A 106.3
C20 C31 H31A 106.3
C33 C32 C31 116.0(3)
C33 C32 H32A 108.3
C31 C32 H32A 108.3
C33 C32 H32B 108.3
C31 C32 H32B 108.3
H32A C32 H32B 107.4
C32 C33 H33A 109.5
C32 C33 H33B 109.5
H33A C33 H33B 109.5
C32 C33 H33C 109.5
H33A C33 H33C 109.5
H33B C33 H33C 109.5
O9 C34 H34A 109.5
O9 C34 H34B 109.5
H34A C34 H34B 109.5
O9 C34 H34C 109.5
H34A C34 H34C 109.5
H34B C34 H34C 109.5
O8 C35 H35A 109.5
O8 C35 H35B 109.5
H35A C35 H35B 109.5
O8 C35 H35C 109.5
H35A C35 H35C 109.5
H35B C35 H35C 109.5
O7 C36 H36A 109.5
O7 C36 H36B 109.5
H36A C36 H36B 109.5
O7 C36 H36C 109.5
H36A C36 H36C 109.5
H36B C36 H36C 109.5

loop_
_geom_bond_atom_site_label_1
_geom_bond_atom_site_label_2
_geom_bond_distance
O1 C2 1.366(3)
O1 C10 1.412(4)
O2 C4 1.365(4)
O2 C11 1.411(6)
O3 C5 1.381(4)
O3 C12 1.388(7)
O4 C14 1.380(4)
O4 C22 1.414(5)
O5 C16 1.365(4)
O5 C23 1.405(5)
O6 C17 1.377(4)
O6 C24 1.383(9)
O7 C26 1.363(4)
O7 C36 1.422(5)
O8 C28 1.387(5)
O8 C35 1.401(7)
O9 C34 1.258(8)
O9 C29 1.376(5)
C1 C2 1.390(4)
C1 C6 1.397(4)
C1 C7 1.478(5)
C2 C3 1.394(5)
C3 C4 1.391(5)
C3 H3A 0.9300
C4 C5 1.390(5)
C5 C6 1.383(5)
C6 H6A 0.9300
C7 C8 1.337(5)
C7 H7A 0.9300
C8 C9 1.503(5)
C8 C19 1.516(4)
C9 H9A 0.9600
C9 H9B 0.9600
C9 H9C 0.9600
C10 H10A 0.9600
C10 H10B 0.9600
C10 H10C 0.9600
C11 H11A 0.9600
C11 H11B 0.9600
C11 H11C 0.9600
C12 H12A 0.9600
C12 H12B 0.9600
C12 H12C 0.9600
C13 C18 1.387(5)
C13 C14 1.394(5)
C13 C19 1.520(4)
C14 C15 1.395(4)
C15 C16 1.389(5)
C15 H15A 0.9300
C16 C17 1.386(5)
C17 C18 1.385(4)
C18 H18A 0.9300
C19 C20 1.560(5)
C19 H19A 0.9800
C20 C21 1.528(4)
C20 C31 1.548(4)
C20 H20A 0.9800
C21 H21A 0.9600
C21 H21B 0.9600
C21 H21C 0.9600
C22 H22A 0.9600
C22 H22B 0.9600
C22 H22C 0.9600
C23 H23A 0.9600
C23 H23B 0.9600
C23 H23C 0.9600
C24 H24A 0.9600
C24 H24B 0.9600
C24 H24C 0.9600
C25 C30 1.384(5)
C25 C26 1.391(5)
C25 C31 1.525(4)
C26 C27 1.412(5)
C27 C28 1.371(6)
C27 H27A 0.9300
C28 C29 1.371(6)
C29 C30 1.396(5)
C30 H30A 0.9300
C31 C32 1.538(5)
C31 H31A 0.9800
C32 C33 1.508(6)
C32 H32A 0.9700
C32 H32B 0.9700
C33 H33A 0.9600
C33 H33B 0.9600
C33 H33C 0.9600
C34 H34A 0.9600
C34 H34B 0.9600
C34 H34C 0.9600
C35 H35A 0.9600
C35 H35B 0.9600
C35 H35C 0.9600
C36 H36A 0.9600
C36 H36B 0.9600
C36 H36C 0.9600
